data_7058023
loop_
_publ_author_name
'Zhu, Rong-Rong'
'Wang, Tao'
'Wang, Da-Wei'
'Yan, Tong'
'Wang, Quan'
'Li, Hang-Xing'
'Xue, Zhe'
'Zhou, Jie'
'Du, Lin'
'Zhao, Qi-Hua'

_publ_section_title
;
 Zinc-based CPs for effective detection of Fe3+ and Cr2O72&#x2212; ions
;
_journal_issue 3
_journal_name_full 'New Journal of Chemistry'
_journal_page_first 1494
_journal_paper_doi 10.1039/C8NJ05508D
_journal_volume 43
_journal_year 2019
_chemical_formula_moiety '	C184 H176 N16 O40 Zn8, 4(C13 H14 N2), 32(H2 O)'
_chemical_formula_sum 'C236 H296 N24 O72 Zn8'
_chemical_formula_weight 5143.91
_space_group_crystal_system orthorhombic
_space_group_IT_number 43
_space_group_name_Hall 'F 2 -2d'
_space_group_name_H-M_alt 'F d d 2'
_symmetry_space_group_name_Hall 'F 2 -2d'
_symmetry_space_group_name_H-M 'F d d 2'
_atom_sites_solution_hydrogens mixed
_audit_creation_method SHELXL-2014
_audit_update_record
;
2017-10-09 deposited with the CCDC.
2018-12-06 downloaded from the CCDC.
;
_cell_angle_alpha 90
_cell_angle_beta 90
_cell_angle_gamma 90
_cell_formula_units_Z 2
_cell_length_a 34.864(3)
_cell_length_b 45.768(4)
_cell_length_c 8.0403(7)
_cell_measurement_reflns_used 4165
_cell_measurement_temperature 293(2)
_cell_measurement_theta_max 20.97
_cell_measurement_theta_min 2.34
_cell_volume 12829.5(19)
_computing_cell_refinement 'Bruker SMART'
_computing_data_collection 'Bruker SMART'
_computing_data_reduction 'Bruker SAINT'
_computing_structure_refinement 'SHELXL-2014 (Sheldrick, 2014)'
_computing_structure_solution 'SHELXL-2014 (Sheldrick, 2014)'
_diffrn_ambient_temperature 293(2)
_diffrn_measured_fraction_theta_full 0.975
_diffrn_measured_fraction_theta_max 0.999
_diffrn_measurement_device_type 'CCD area detector'
_diffrn_measurement_method 'phi and omega scans'
_diffrn_radiation_type MoK\a
_diffrn_radiation_wavelength 0.71073
_diffrn_reflns_av_R_equivalents 0.0485
_diffrn_reflns_av_unetI/netI 0.0608
_diffrn_reflns_Laue_measured_fraction_full 0.975
_diffrn_reflns_Laue_measured_fraction_max 0.999
_diffrn_reflns_limit_h_max 33
_diffrn_reflns_limit_h_min -41
_diffrn_reflns_limit_k_max 54
_diffrn_reflns_limit_k_min -53
_diffrn_reflns_limit_l_max 9
_diffrn_reflns_limit_l_min -9
_diffrn_reflns_number 17914
_diffrn_reflns_point_group_measured_fraction_full 0.952
_diffrn_reflns_point_group_measured_fraction_max 0.976
_diffrn_reflns_theta_full 25.242
_diffrn_reflns_theta_max 24.997
_diffrn_reflns_theta_min 1.468
_diffrn_source 'sealed tube'
_exptl_absorpt_coefficient_mu 0.820
_exptl_crystal_colour colourless
_exptl_crystal_density_diffrn 1.332
_exptl_crystal_description block
_exptl_crystal_F_000 5392
_exptl_crystal_size_max 0.400
_exptl_crystal_size_mid 0.260
_exptl_crystal_size_min 0.240
_refine_diff_density_max 0.304
_refine_diff_density_min -0.228
_refine_diff_density_rms 0.046
_refine_ls_abs_structure_details
;
 Flack x determined using 1702 quotients [(I+)-(I-)]/[(I+)+(I-)]
 (Parsons, Flack and Wagner, Acta Cryst. B69 (2013) 249-259).
;
_refine_ls_abs_structure_Flack 0.022(8)
_refine_ls_extinction_method none
_refine_ls_goodness_of_fit_ref 0.998
_refine_ls_hydrogen_treatment constr
_refine_ls_matrix_type full
_refine_ls_number_parameters 384
_refine_ls_number_reflns 5531
_refine_ls_number_restraints 1
_refine_ls_restrained_S_all 0.998
_refine_ls_R_factor_all 0.0545
_refine_ls_R_factor_gt 0.0398
_refine_ls_shift/su_max 0.002
_refine_ls_shift/su_mean 0.000
_refine_ls_structure_factor_coef Fsqd
_refine_ls_weighting_details 'w=1/[\s^2^(Fo^2^)+(0.0427P)^2^] where P=(Fo^2^+2Fc^2^)/3'
_refine_ls_weighting_scheme calc
_refine_ls_wR_factor_gt 0.0864
_refine_ls_wR_factor_ref 0.0924
_reflns_Friedel_coverage 0.812
_reflns_Friedel_fraction_full 0.925
_reflns_Friedel_fraction_max 0.949
_reflns_number_gt 4530
_reflns_number_total 5666
_reflns_threshold_expression 'I > 2\s(I)'
_cod_data_source_file c8nj05508d2.cif
_cod_data_source_block 1
_cod_depositor_comments 'Adding full bibliography for 7058023--7058026.cif.'
_cod_original_cell_volume 12830(2)
_cod_database_code 7058023
_shelx_space_group_comment
;
The symmetry employed for this shelxl refinement is uniquely defined
by the following loop, which should always be used as a source of
symmetry information in preference to the above space-group names.
They are only intended as comments.
;
_shelx_estimated_absorpt_t_min 0.735
_shelx_estimated_absorpt_t_max 0.828
_shelxl_version_number 2014-3

loop_
_space_group_symop_operation_xyz
'x, y, z'
'-x, -y, z'
'-x+1/4, y+1/4, z+1/4'
'x+1/4, -y+1/4, z+1/4'
'x, y+1/2, z+1/2'
'-x, -y+1/2, z+1/2'
'-x+1/4, y+3/4, z+3/4'
'x+1/4, -y+3/4, z+3/4'
'x+1/2, y, z+1/2'
'-x+1/2, -y, z+1/2'
'-x+3/4, y+1/4, z+3/4'
'x+3/4, -y+1/4, z+3/4'
'x+1/2, y+1/2, z'
'-x+1/2, -y+1/2, z'
'-x+3/4, y+3/4, z+1/4'
'x+3/4, -y+3/4, z+1/4'

loop_
_atom_site_label
_atom_site_type_symbol
_atom_site_fract_x
_atom_site_fract_y
_atom_site_fract_z
_atom_site_U_iso_or_equiv
_atom_site_adp_type
_atom_site_occupancy
_atom_site_site_symmetry_order
_atom_site_calc_flag
_atom_site_refinement_flags_posn
_atom_site_refinement_flags_adp
_atom_site_refinement_flags_occupancy
Zn1 Zn 0.11054(2) 0.85383(2) 0.03898(7) 0.04239(17) Uani 1 1 d . . .
O1 O 0.15861(9) 0.85483(8) -0.0875(4) 0.0502(9) Uani 1 1 d . . .
O1W O 0.05075(18) 0.82175(16) 0.6389(10) 0.174(3) Uani 1 1 d . . .
H1WA H 0.0629 0.8075 0.5968 0.261 Uiso 1 1 d R U .
H1WB H 0.0288 0.8160 0.6710 0.261 Uiso 1 1 d R U .
O2 O 0.13034(9) 0.82749(8) -0.2814(5) 0.0570(10) Uani 1 1 d . . .
O2W O 0.26806(17) 0.98370(15) 0.3711(10) 0.158(3) Uani 1 1 d . . .
H2WA H 0.2801 0.9906 0.2880 0.237 Uiso 1 1 d R U .
H2WB H 0.2651 0.9959 0.4428 0.237 Uiso 1 1 d R U .
O4 O 0.29253(11) 0.88772(9) -0.1474(5) 0.0718(13) Uani 1 1 d . . .
O3W O 0.22034(13) 0.96806(12) 0.0934(7) 0.1085(18) Uani 1 1 d . . .
H3WA H 0.2092 0.9620 0.1809 0.163 Uiso 1 1 d R U .
H3WB H 0.2443 0.9650 0.1013 0.163 Uiso 1 1 d R U .
O3 O 0.32613(9) 0.87191(8) -0.3570(5) 0.0565(10) Uani 1 1 d . . .
O4W O 0.25270(13) 0.91104(11) 0.1197(6) 0.0976(15) Uani 1 1 d . . .
H4WA H 0.2657 0.9094 0.0308 0.146 Uiso 1 1 d R U .
H4WB H 0.2649 0.9032 0.1997 0.146 Uiso 1 1 d R U .
O5 O 0.22952(10) 0.81837(8) -0.7252(5) 0.0661(10) Uani 1 1 d . . .
N1 N 0.13051(11) 0.87608(8) 0.2441(5) 0.0437(11) Uani 1 1 d . . .
N2 N 0.14387(12) 1.06155(9) 0.3693(5) 0.0477(11) Uani 1 1 d . . .
N3 N 0.13793(14) 0.97298(15) 1.0689(8) 0.0771(16) Uani 1 1 d . . .
C1 C 0.16563(14) 0.88847(11) 0.2421(6) 0.0472(13) Uani 1 1 d . . .
H1 H 0.1809 0.8862 0.1481 0.057 Uiso 1 1 calc R U .
C2 C 0.17953(16) 0.90413(11) 0.3724(7) 0.0498(13) Uani 1 1 d . . .
H2 H 0.2039 0.9124 0.3646 0.060 Uiso 1 1 calc R U .
C3 C 0.15846(15) 0.90813(10) 0.5160(7) 0.0478(12) Uani 1 1 d . . .
C4 C 0.12294(16) 0.89473(11) 0.5186(7) 0.0545(14) Uani 1 1 d . . .
H4 H 0.1075 0.8964 0.6125 0.065 Uiso 1 1 calc R U .
C5 C 0.11034(15) 0.87926(12) 0.3860(7) 0.0532(14) Uani 1 1 d . . .
H5 H 0.0864 0.8703 0.3932 0.064 Uiso 1 1 calc R U .
C6 C 0.17318(18) 0.92693(11) 0.6561(7) 0.0619(16) Uani 1 1 d . . .
H6A H 0.1980 0.9196 0.6916 0.074 Uiso 1 1 calc R U .
H6B H 0.1557 0.9255 0.7497 0.074 Uiso 1 1 calc R U .
C7 C 0.17716(18) 0.95923(12) 0.6055(8) 0.0701(18) Uani 1 1 d . . .
H7A H 0.1856 0.9704 0.7013 0.084 Uiso 1 1 calc R U .
H7B H 0.1968 0.9609 0.5205 0.084 Uiso 1 1 calc R U .
C8 C 0.14093(16) 0.97212(13) 0.5414(10) 0.0700(17) Uani 1 1 d . . .
H8A H 0.1217 0.9706 0.6281 0.084 Uiso 1 1 calc R U .
H8B H 0.1322 0.9603 0.4486 0.084 Uiso 1 1 calc R U .
C9 C 0.11162(16) 1.04712(12) 0.3974(8) 0.0626(16) Uani 1 1 d . . .
H9 H 0.0886 1.0569 0.3792 0.075 Uiso 1 1 calc R U .
C10 C 0.11001(16) 1.01902(13) 0.4511(8) 0.0665(17) Uani 1 1 d . . .
H10 H 0.0863 1.0100 0.4656 0.080 Uiso 1 1 calc R U .
C11 C 0.14269(16) 1.00386(12) 0.4840(7) 0.0544(14) Uani 1 1 d . . .
C12 C 0.17644(18) 1.01836(14) 0.4557(10) 0.083(2) Uani 1 1 d . . .
H12 H 0.1997 1.0090 0.4763 0.099 Uiso 1 1 calc R U .
C13 C 0.17630(18) 1.04703(13) 0.3963(10) 0.083(2) Uani 1 1 d . . .
H13 H 0.1996 1.0562 0.3751 0.100 Uiso 1 1 calc R U .
C14 C 0.19462(13) 0.84341(10) -0.3261(6) 0.0362(11) Uani 1 1 d . . .
C15 C 0.22643(12) 0.85805(10) -0.2625(6) 0.0377(11) Uani 1 1 d . . .
H15 H 0.2252 0.8667 -0.1580 0.045 Uiso 1 1 calc R U .
C16 C 0.25984(13) 0.85981(9) -0.3545(6) 0.0374(11) Uani 1 1 d . . .
C17 C 0.26171(14) 0.84716(11) -0.5104(6) 0.0451(13) Uani 1 1 d . . .
H17 H 0.2842 0.8485 -0.5722 0.054 Uiso 1 1 calc R U .
C18 C 0.23016(14) 0.83254(11) -0.5751(6) 0.0452(12) Uani 1 1 d . . .
C19 C 0.19680(13) 0.83063(9) -0.4822(6) 0.0398(11) Uani 1 1 d . . .
H19 H 0.1757 0.8207 -0.5248 0.048 Uiso 1 1 calc R U .
C20 C 0.15822(13) 0.84147(10) -0.2264(7) 0.0418(11) Uani 1 1 d . . .
C21 C 0.29462(14) 0.87436(11) -0.2806(7) 0.0476(13) Uani 1 1 d . . .
C22 C 0.2619(2) 0.82045(17) -0.8312(8) 0.085(2) Uani 1 1 d . . .
H22A H 0.2852 0.8164 -0.7691 0.102 Uiso 1 1 calc R U .
H22B H 0.2638 0.8400 -0.8775 0.102 Uiso 1 1 calc R U .
C23 C 0.2572(2) 0.7990(2) -0.9641(11) 0.128(3) Uani 1 1 d . . .
H23A H 0.2788 0.8000 -1.0379 0.192 Uiso 1 1 calc R U .
H23B H 0.2555 0.7798 -0.9169 0.192 Uiso 1 1 calc R U .
H23C H 0.2341 0.8032 -1.0248 0.192 Uiso 1 1 calc R U .
C24 C 0.12874(18) 0.99998(14) 1.0235(10) 0.0746(17) Uani 1 1 d . . .
H24 H 0.1455 1.0150 1.0520 0.090 Uiso 1 1 calc R U .
C25 C 0.09635(18) 1.00713(13) 0.9380(8) 0.0654(16) Uani 1 1 d . . .
H25 H 0.0917 1.0265 0.9093 0.078 Uiso 1 1 calc R U .
C26 C 0.07038(15) 0.98573(13) 0.8936(7) 0.0550(14) Uani 1 1 d . . .
C27 C 0.07932(19) 0.95787(13) 0.9415(8) 0.0675(17) Uani 1 1 d . . .
H27 H 0.0627 0.9426 0.9168 0.081 Uiso 1 1 calc R U .
C28 C 0.1124(2) 0.95251(13) 1.0250(10) 0.0749(17) Uani 1 1 d . . .
H28 H 0.1177 0.9333 1.0540 0.090 Uiso 1 1 calc R U .
C29 C 0.03469(15) 0.99283(14) 0.7956(9) 0.0709(16) Uani 1 1 d . . .
H29A H 0.0286 0.9763 0.7250 0.085 Uiso 1 1 calc R U .
H29B H 0.0401 1.0093 0.7236 0.085 Uiso 1 1 calc R U .
C30 C 0.0000 1.0000 0.9004(11) 0.063(2) Uani 1 2 d S T P
H30A H 0.0059 1.0165 0.9714 0.075 Uiso 0.5 1 calc R U P
H30B H -0.0059 0.9835 0.9714 0.075 Uiso 0.5 1 calc R U P

loop_
_atom_site_aniso_label
_atom_site_aniso_U_11
_atom_site_aniso_U_22
_atom_site_aniso_U_33
_atom_site_aniso_U_23
_atom_site_aniso_U_13
_atom_site_aniso_U_12
Zn1 0.0353(3) 0.0387(3) 0.0532(3) 0.0030(3) 0.0075(3) 0.0020(2)
O1 0.038(2) 0.061(2) 0.052(2) -0.0105(19) 0.0064(17) 0.0010(16)
O1W 0.107(5) 0.171(7) 0.243(9) -0.014(6) -0.074(5) -0.021(4)
O2 0.038(2) 0.056(2) 0.077(3) -0.0103(19) 0.0086(18) -0.0103(18)
O2W 0.137(6) 0.161(6) 0.174(7) -0.035(5) -0.025(5) 0.008(4)
O4 0.049(2) 0.085(3) 0.081(3) -0.043(3) 0.005(2) -0.007(2)
O3W 0.068(3) 0.128(4) 0.130(5) 0.020(4) 0.002(3) 0.014(3)
O3 0.036(2) 0.073(3) 0.061(2) -0.004(2) 0.0079(18) -0.0100(18)
O4W 0.082(3) 0.119(4) 0.091(4) -0.012(3) 0.028(3) 0.002(3)
O5 0.060(2) 0.089(3) 0.049(2) -0.025(2) 0.014(2) -0.0127(19)
N1 0.042(2) 0.036(2) 0.053(3) 0.0081(18) 0.012(2) 0.0053(17)
N2 0.045(3) 0.039(2) 0.059(3) 0.001(2) -0.008(2) 0.0006(19)
N3 0.062(4) 0.090(4) 0.079(4) 0.003(4) 0.000(3) 0.018(3)
C1 0.045(3) 0.044(3) 0.053(3) 0.000(2) 0.017(2) -0.002(2)
C2 0.052(3) 0.046(3) 0.052(3) -0.005(3) 0.008(3) -0.005(2)
C3 0.064(3) 0.031(2) 0.049(3) 0.005(2) 0.003(3) 0.014(2)
C4 0.062(4) 0.058(3) 0.044(3) 0.006(3) 0.017(3) 0.010(3)
C5 0.047(3) 0.055(3) 0.058(3) 0.004(3) 0.016(3) 0.003(3)
C6 0.093(5) 0.043(3) 0.050(3) -0.001(3) -0.007(3) 0.013(3)
C7 0.100(5) 0.049(3) 0.061(4) -0.007(3) -0.023(3) 0.008(3)
C8 0.080(5) 0.050(3) 0.080(4) 0.004(4) 0.012(4) 0.004(3)
C9 0.047(4) 0.054(4) 0.086(4) 0.020(3) 0.014(3) 0.010(3)
C10 0.051(4) 0.060(4) 0.090(4) 0.017(3) 0.012(3) 0.000(3)
C11 0.059(4) 0.046(3) 0.058(4) -0.001(3) 0.000(3) 0.001(3)
C12 0.055(4) 0.065(4) 0.127(6) 0.011(4) -0.027(4) 0.014(3)
C13 0.053(4) 0.048(4) 0.149(7) 0.010(4) -0.033(4) -0.004(3)
C14 0.034(3) 0.029(2) 0.045(3) 0.003(2) 0.002(2) 0.0022(19)
C15 0.037(3) 0.035(2) 0.041(3) -0.004(2) 0.002(2) 0.003(2)
C16 0.032(3) 0.034(3) 0.046(3) 0.000(2) 0.001(2) -0.001(2)
C17 0.032(3) 0.052(3) 0.051(3) -0.002(2) 0.007(2) -0.004(2)
C18 0.043(3) 0.049(3) 0.044(3) -0.004(2) 0.006(2) 0.004(2)
C19 0.034(3) 0.041(3) 0.045(3) 0.000(2) 0.001(2) -0.0007(19)
C20 0.033(3) 0.035(2) 0.057(3) 0.006(3) 0.003(3) 0.006(2)
C21 0.036(3) 0.043(3) 0.063(3) 0.002(3) 0.003(3) -0.003(2)
C22 0.090(5) 0.111(6) 0.053(4) -0.027(4) 0.021(4) -0.031(4)
C23 0.158(8) 0.144(8) 0.081(5) -0.026(6) 0.046(6) -0.008(6)
C24 0.072(4) 0.063(4) 0.088(5) -0.006(4) -0.002(4) -0.007(3)
C25 0.075(4) 0.047(4) 0.075(4) -0.006(3) -0.009(3) 0.003(3)
C26 0.054(4) 0.060(4) 0.051(3) -0.008(3) 0.009(3) 0.004(3)
C27 0.072(4) 0.050(4) 0.080(4) -0.001(3) 0.012(4) -0.010(3)
C28 0.084(5) 0.059(4) 0.082(4) 0.010(4) 0.014(4) 0.017(4)
C29 0.063(4) 0.085(4) 0.065(4) -0.011(4) 0.007(4) 0.001(3)
C30 0.057(5) 0.076(6) 0.055(5) 0.000 0.000 0.003(4)

loop_
_atom_type_symbol
_atom_type_description
_atom_type_scat_dispersion_real
_atom_type_scat_dispersion_imag
_atom_type_scat_source
C C 0.0033 0.0016 'International Tables Vol C Tables 4.2.6.8 and 6.1.1.4'
H H 0.0000 0.0000 'International Tables Vol C Tables 4.2.6.8 and 6.1.1.4'
N N 0.0061 0.0033 'International Tables Vol C Tables 4.2.6.8 and 6.1.1.4'
O O 0.0106 0.0060 'International Tables Vol C Tables 4.2.6.8 and 6.1.1.4'
Zn Zn 0.2839 1.4301 'International Tables Vol C Tables 4.2.6.8 and 6.1.1.4'

loop_
_geom_angle_atom_site_label_1
_geom_angle_atom_site_label_2
_geom_angle_atom_site_label_3
_geom_angle
_geom_angle_site_symmetry_1
_geom_angle_site_symmetry_3
O1 Zn1 O3 101.20(15) . 16_465
O1 Zn1 N2 104.48(15) . 7_544
O3 Zn1 N2 131.39(17) 16_465 7_544
O1 Zn1 N1 96.59(15) . .
O3 Zn1 N1 113.31(15) 16_465 .
N2 Zn1 N1 103.91(16) 7_544 .
O1 Zn1 O4 158.33(14) . 16_465
O3 Zn1 O4 57.24(13) 16_465 16_465
N2 Zn1 O4 90.61(15) 7_544 16_465
N1 Zn1 O4 94.68(15) . 16_465
O1 Zn1 C21 130.02(17) . 16_465
O3 Zn1 C21 28.92(16) 16_465 16_465
N2 Zn1 C21 111.67(17) 7_544 16_465
N1 Zn1 C21 106.54(16) . 16_465
O4 Zn1 C21 28.35(14) 16_465 16_465
C20 O1 Zn1 115.8(3) . .
H1WA O1W H1WB 109.5 . .
H2WA O2W H2WB 111.5 . .
C21 O4 Zn1 80.8(3) . 8_564
H3WA O3W H3WB 109.5 . .
C21 O3 Zn1 100.7(3) . 8_564
H4WA O4W H4WB 109.4 . .
C18 O5 C22 119.0(4) . .
C5 N1 C1 116.0(5) . .
C5 N1 Zn1 123.7(4) . .
C1 N1 Zn1 120.3(3) . .
C9 N2 C13 116.5(5) . .
C9 N2 Zn1 117.5(3) . 3
C13 N2 Zn1 126.0(4) . 3
C24 N3 C28 114.7(6) . .
N1 C1 C2 122.4(4) . .
N1 C1 H1 118.8 . .
C2 C1 H1 118.8 . .
C1 C2 C3 121.7(5) . .
C1 C2 H2 119.2 . .
C3 C2 H2 119.2 . .
C2 C3 C4 115.5(5) . .
C2 C3 C6 121.3(5) . .
C4 C3 C6 123.2(5) . .
C5 C4 C3 120.8(5) . .
C5 C4 H4 119.6 . .
C3 C4 H4 119.6 . .
N1 C5 C4 123.6(5) . .
N1 C5 H5 118.2 . .
C4 C5 H5 118.2 . .
C3 C6 C7 112.4(4) . .
C3 C6 H6A 109.1 . .
C7 C6 H6A 109.1 . .
C3 C6 H6B 109.1 . .
C7 C6 H6B 109.1 . .
H6A C6 H6B 107.9 . .
C8 C7 C6 113.3(5) . .
C8 C7 H7A 108.9 . .
C6 C7 H7A 108.9 . .
C8 C7 H7B 108.9 . .
C6 C7 H7B 108.9 . .
H7A C7 H7B 107.7 . .
C7 C8 C11 116.7(5) . .
C7 C8 H8A 108.1 . .
C11 C8 H8A 108.1 . .
C7 C8 H8B 108.1 . .
C11 C8 H8B 108.1 . .
H8A C8 H8B 107.3 . .
N2 C9 C10 124.2(5) . .
N2 C9 H9 117.9 . .
C10 C9 H9 117.9 . .
C9 C10 C11 120.7(5) . .
C9 C10 H10 119.6 . .
C11 C10 H10 119.6 . .
C10 C11 C12 116.1(5) . .
C10 C11 C8 120.7(5) . .
C12 C11 C8 123.1(5) . .
C11 C12 C13 120.6(6) . .
C11 C12 H12 119.7 . .
C13 C12 H12 119.7 . .
N2 C13 C12 121.9(6) . .
N2 C13 H13 119.1 . .
C12 C13 H13 119.1 . .
C19 C14 C15 119.4(4) . .
C19 C14 C20 120.2(4) . .
C15 C14 C20 120.4(4) . .
C16 C15 C14 120.2(5) . .
C16 C15 H15 119.9 . .
C14 C15 H15 119.9 . .
C15 C16 C17 120.0(5) . .
C15 C16 C21 119.6(5) . .
C17 C16 C21 120.3(5) . .
C16 C17 C18 120.3(5) . .
C16 C17 H17 119.9 . .
C18 C17 H17 119.9 . .
O5 C18 C19 115.6(4) . .
O5 C18 C17 124.8(4) . .
C19 C18 C17 119.6(5) . .
C18 C19 C14 120.5(4) . .
C18 C19 H19 119.8 . .
C14 C19 H19 119.8 . .
O2 C20 O1 124.5(5) . .
O2 C20 C14 120.0(5) . .
O1 C20 C14 115.5(4) . .
O4 C21 O3 121.1(5) . .
O4 C21 C16 120.9(5) . .
O3 C21 C16 118.0(5) . .
O4 C21 Zn1 70.8(3) . 8_564
O3 C21 Zn1 50.4(2) . 8_564
C16 C21 Zn1 168.2(4) . 8_564
O5 C22 C23 107.7(5) . .
O5 C22 H22A 110.2 . .
C23 C22 H22A 110.2 . .
O5 C22 H22B 110.2 . .
C23 C22 H22B 110.2 . .
H22A C22 H22B 108.5 . .
C22 C23 H23A 109.5 . .
C22 C23 H23B 109.5 . .
H23A C23 H23B 109.5 . .
C22 C23 H23C 109.5 . .
H23A C23 H23C 109.5 . .
H23B C23 H23C 109.5 . .
N3 C24 C25 124.2(6) . .
N3 C24 H24 117.9 . .
C25 C24 H24 117.9 . .
C24 C25 C26 120.2(6) . .
C24 C25 H25 119.9 . .
C26 C25 H25 119.9 . .
C27 C26 C25 116.1(6) . .
C27 C26 C29 122.4(6) . .
C25 C26 C29 121.5(5) . .
C28 C27 C26 120.1(6) . .
C28 C27 H27 120.0 . .
C26 C27 H27 120.0 . .
N3 C28 C27 124.7(6) . .
N3 C28 H28 117.7 . .
C27 C28 H28 117.7 . .
C26 C29 C30 114.6(6) . .
C26 C29 H29A 108.6 . .
C30 C29 H29A 108.6 . .
C26 C29 H29B 108.6 . .
C30 C29 H29B 108.6 . .
H29A C29 H29B 107.6 . .
C29 C30 C29 112.1(7) . 2_575
C29 C30 H30A 109.2 . .
C29 C30 H30A 109.2 2_575 .
C29 C30 H30B 109.2 . .
C29 C30 H30B 109.2 2_575 .
H30A C30 H30B 107.9 . .

loop_
_geom_bond_atom_site_label_1
_geom_bond_atom_site_label_2
_geom_bond_distance
_geom_bond_site_symmetry_2
Zn1 O1 1.961(3) .
Zn1 O3 2.013(4) 16_465
Zn1 N2 2.046(4) 7_544
Zn1 N1 2.060(4) .
Zn1 O4 2.457(4) 16_465
Zn1 C21 2.568(5) 16_465
O1 C20 1.274(6) .
O1W H1WA 0.8495 .
O1W H1WB 0.8502 .
O2 C20 1.245(6) .
O2W H2WA 0.8500 .
O2W H2WB 0.8078 .
O4 C21 1.235(6) .
O4 Zn1 2.457(4) 8_564
O3W H3WA 0.8503 .
O3W H3WB 0.8495 .
O3 C21 1.264(6) .
O3 Zn1 2.013(4) 8_564
O4W H4WA 0.8501 .
O4W H4WB 0.8501 .
O5 C18 1.370(6) .
O5 C22 1.419(7) .
N1 C5 1.348(7) .
N1 C1 1.349(6) .
N2 C9 1.323(6) .
N2 C13 1.329(7) .
N2 Zn1 2.046(4) 3
N3 C24 1.328(8) .
N3 C28 1.340(8) .
C1 C2 1.358(7) .
C1 H1 0.9300 .
C2 C3 1.381(7) .
C2 H2 0.9300 .
C3 C4 1.382(7) .
C3 C6 1.507(8) .
C4 C5 1.353(8) .
C4 H4 0.9300 .
C5 H5 0.9300 .
C6 C7 1.540(8) .
C6 H6A 0.9700 .
C6 H6B 0.9700 .
C7 C8 1.486(8) .
C7 H7A 0.9700 .
C7 H7B 0.9700 .
C8 C11 1.525(8) .
C8 H8A 0.9700 .
C8 H8B 0.9700 .
C9 C10 1.358(8) .
C9 H9 0.9300 .
C10 C11 1.360(7) .
C10 H10 0.9300 .
C11 C12 1.370(8) .
C12 C13 1.396(8) .
C12 H12 0.9300 .
C13 H13 0.9300 .
C14 C19 1.387(7) .
C14 C15 1.393(6) .
C14 C20 1.503(7) .
C15 C16 1.382(6) .
C15 H15 0.9300 .
C16 C17 1.382(7) .
C16 C21 1.506(7) .
C17 C18 1.389(7) .
C17 H17 0.9300 .
C18 C19 1.385(6) .
C19 H19 0.9300 .
C21 Zn1 2.568(5) 8_564
C22 C23 1.460(10) .
C22 H22A 0.9700 .
C22 H22B 0.9700 .
C23 H23A 0.9600 .
C23 H23B 0.9600 .
C23 H23C 0.9600 .
C24 C25 1.362(9) .
C24 H24 0.9300 .
C25 C26 1.381(7) .
C25 H25 0.9300 .
C26 C27 1.368(8) .
C26 C29 1.508(8) .
C27 C28 1.357(9) .
C27 H27 0.9300 .
C28 H28 0.9300 .
C29 C30 1.510(7) .
C29 H29A 0.9700 .
C29 H29B 0.9700 .
C30 C29 1.510(7) 2_575
C30 H30A 0.9700 .
C30 H30B 0.9700 .
